data_2224364
loop_
_publ_author_name
'Li, Yong-Xiang'
'Wang, Xiao-Jun'
'Wang, Jian-Long'

_publ_section_title
;
 1-Methyl-4,5-dinitro-1<i>H</i>-imidazole
;
_journal_coeditor_code LX2116
_journal_issue 12
_journal_name_full 'Acta Crystallographica Section E'
_journal_page_first o3073
_journal_paper_doi 10.1107/S1600536809047126
_journal_volume 65
_journal_year 2009
_chemical_formula_iupac 'C4 H4 N4 O4'
_chemical_formula_moiety 'C4 H4 N4 O4'
_chemical_formula_sum 'C4 H4 N4 O4'
_chemical_formula_weight 172.11
_chemical_name_systematic
;
1-Methyl-4,5-dinitro-1<i>H</i>-imidazole
;
_space_group_IT_number 33
_symmetry_cell_setting orthorhombic
_symmetry_space_group_name_Hall 'P 2c -2n'
_symmetry_space_group_name_H-M 'P n a 21'
_atom_sites_solution_hydrogens difmap
_atom_sites_solution_primary direct
_atom_sites_solution_secondary difmap
_audit_creation_method SHELXL97
_cell_angle_alpha 90.00
_cell_angle_beta 90.00
_cell_angle_gamma 90.00
_cell_formula_units_Z 4
_cell_length_a 8.412(2)
_cell_length_b 12.646(3)
_cell_length_c 6.5630(10)
_cell_measurement_reflns_used 3573
_cell_measurement_temperature 293(2)
_cell_measurement_theta_max 27.56
_cell_measurement_theta_min 2.91
_cell_volume 698.2(3)
_computing_cell_refinement 'RAPID-AUTO (Rigaku, 2000)'
_computing_data_collection 'RAPID-AUTO (Rigaku, 2000)'
_computing_data_reduction 'CrystalStructure (Rigaku, 2000)'
_computing_molecular_graphics 'SHELXTL (Sheldrick, 2008) and DIAMOND (Brandenburg, 1998)'
_computing_publication_material 'SHELXL97 (Sheldrick, 2008)'
_computing_structure_refinement 'SHELXL97 (Sheldrick, 2008)'
_computing_structure_solution 'SHELXS97 (Sheldrick, 2008)'
_diffrn_ambient_temperature 293(2)
_diffrn_detector_area_resol_mean 10.00
_diffrn_measured_fraction_theta_full 0.989
_diffrn_measured_fraction_theta_max 0.989
_diffrn_measurement_device_type 'Rigaku R-AXIS RAPID IP'
_diffrn_measurement_method \w
_diffrn_radiation_monochromator graphite
_diffrn_radiation_source 'fine-focus sealed tube'
_diffrn_radiation_type MoK\a
_diffrn_radiation_wavelength 0.71073
_diffrn_reflns_av_R_equivalents 0.0970
_diffrn_reflns_av_sigmaI/netI 0.0580
_diffrn_reflns_limit_h_max 10
_diffrn_reflns_limit_h_min -10
_diffrn_reflns_limit_k_max 16
_diffrn_reflns_limit_k_min -16
_diffrn_reflns_limit_l_max 8
_diffrn_reflns_limit_l_min -8
_diffrn_reflns_number 3573
_diffrn_reflns_theta_full 27.56
_diffrn_reflns_theta_max 27.56
_diffrn_reflns_theta_min 2.91
_exptl_absorpt_coefficient_mu 0.147
_exptl_absorpt_correction_T_max 0.9712
_exptl_absorpt_correction_T_min 0.9435
_exptl_absorpt_correction_type multi-scan
_exptl_absorpt_process_details '(ABSCOR; Higashi, 1995)'
_exptl_crystal_colour colorless
_exptl_crystal_density_diffrn 1.637
_exptl_crystal_density_method 'not measured'
_exptl_crystal_description block
_exptl_crystal_F_000 352
_exptl_crystal_size_max 0.40
_exptl_crystal_size_mid 0.30
_exptl_crystal_size_min 0.20
_refine_diff_density_max 0.224
_refine_diff_density_min -0.184
_refine_ls_extinction_coef 0.147(18)
_refine_ls_extinction_expression Fc^*^=kFc[1+0.001xFc^2^\l^3^/sin(2\q)]^-1/4^
_refine_ls_extinction_method 'SHELXL97 (Sheldrick, 2008)'
_refine_ls_goodness_of_fit_ref 0.946
_refine_ls_hydrogen_treatment constr
_refine_ls_matrix_type full
_refine_ls_number_parameters 111
_refine_ls_number_reflns 871
_refine_ls_number_restraints 1
_refine_ls_restrained_S_all 0.945
_refine_ls_R_factor_all 0.0589
_refine_ls_R_factor_gt 0.0460
_refine_ls_shift/su_max 0.001
_refine_ls_shift/su_max_lt 0.001
_refine_ls_shift/su_mean 0.000
_refine_ls_structure_factor_coef Fsqd
_refine_ls_weighting_details 'calc w=1/[\s^2^(Fo^2^)+(0.0750P)^2^+0.0000P] where P=(Fo^2^+2Fc^2^)/3'
_refine_ls_weighting_scheme calc
_refine_ls_wR_factor_gt 0.1063
_refine_ls_wR_factor_ref 0.1121
_reflns_number_gt 648
_reflns_number_total 871
_reflns_threshold_expression I>2\s(I)
_cod_data_source_file lx2116.cif
_cod_data_source_block I
_cod_database_code 2224364
_cod_database_fobs_code 2224364

loop_
_symmetry_equiv_pos_as_xyz
'x, y, z'
'-x, -y, z+1/2'
'-x+1/2, y+1/2, z+1/2'
'x+1/2, -y+1/2, z'

loop_
_atom_site_type_symbol
_atom_site_label
_atom_site_fract_x
_atom_site_fract_y
_atom_site_fract_z
_atom_site_U_iso_or_equiv
_atom_site_adp_type
_atom_site_calc_flag
_atom_site_refinement_flags
_atom_site_occupancy
_atom_site_disorder_assembly
_atom_site_disorder_group
C C1 0.2730(4) 0.7411(2) 0.2853(6) 0.0530(8) Uani d . 1 . .
H H1 0.3251 0.7751 0.1789 0.064 Uiso calc R 1 . .
C C2 0.1370(3) 0.7145(2) 0.5486(5) 0.0449(7) Uani d . 1 . .
C C3 0.1843(3) 0.61741(19) 0.4808(5) 0.0378(6) Uani d . 1 . .
C C4 0.3530(4) 0.5610(3) 0.1731(6) 0.0607(9) Uani d . 1 . .
H H4A 0.3955 0.5988 0.0585 0.091 Uiso calc R 1 . .
H H4B 0.2780 0.5092 0.1262 0.091 Uiso calc R 1 . .
H H4C 0.4377 0.5264 0.2447 0.091 Uiso calc R 1 . .
N N1 0.2728(2) 0.63562(17) 0.3106(4) 0.0410(6) Uani d . 1 . .
N N2 0.1915(4) 0.79129(19) 0.4271(5) 0.0561(7) Uani d . 1 . .
N N3 0.1551(3) 0.51403(18) 0.5576(4) 0.0490(7) Uani d . 1 . .
N N4 0.0529(3) 0.7419(2) 0.7316(5) 0.0569(7) Uani d . 1 . .
O O1 0.2496(3) 0.44510(19) 0.5115(6) 0.0806(9) Uani d . 1 . .
O O2 0.0370(3) 0.5008(2) 0.6601(5) 0.0773(9) Uani d . 1 . .
O O3 0.0716(4) 0.6874(3) 0.8832(5) 0.0878(10) Uani d . 1 . .
O O4 -0.0300(3) 0.8211(2) 0.7273(6) 0.0839(10) Uani d . 1 . .

loop_
_atom_site_aniso_label
_atom_site_aniso_U_11
_atom_site_aniso_U_22
_atom_site_aniso_U_33
_atom_site_aniso_U_12
_atom_site_aniso_U_13
_atom_site_aniso_U_23
C1 0.0718(17) 0.0401(15) 0.0470(18) -0.0025(13) 0.0072(16) 0.0127(15)
C2 0.0424(13) 0.0501(16) 0.0421(16) 0.0026(10) -0.0036(12) -0.0010(13)
C3 0.0393(12) 0.0394(13) 0.0346(13) -0.0021(9) -0.0019(11) 0.0059(11)
C4 0.0676(18) 0.0527(19) 0.062(2) 0.0108(14) 0.0197(17) 0.0053(17)
N1 0.0471(10) 0.0376(12) 0.0384(12) 0.0002(9) 0.0032(11) 0.0074(11)
N2 0.0737(16) 0.0423(14) 0.0524(18) 0.0039(11) 0.0002(15) 0.0042(12)
N3 0.0560(13) 0.0463(14) 0.0446(15) -0.0099(11) -0.0002(13) 0.0116(12)
N4 0.0537(13) 0.0690(17) 0.0479(16) -0.0004(14) -0.0017(13) -0.0132(15)
O1 0.0872(16) 0.0502(13) 0.104(3) 0.0139(11) 0.0169(18) 0.0335(15)
O2 0.0832(18) 0.0780(17) 0.071(2) -0.0301(13) 0.0296(16) 0.0049(14)
O3 0.116(2) 0.098(2) 0.0499(17) 0.0005(17) 0.0167(17) 0.0044(15)
O4 0.0717(14) 0.106(2) 0.074(2) 0.0307(13) -0.0068(15) -0.0273(19)

loop_
_atom_type_symbol
_atom_type_description
_atom_type_scat_dispersion_real
_atom_type_scat_dispersion_imag
_atom_type_scat_source
C C 0.0033 0.0000 'International Tables Vol C Tables 4.2.6.8 and 6.1.1.4'
H H 0.0000 0.0000 'International Tables Vol C Tables 4.2.6.8 and 6.1.1.4'
N N 0.0061 0.0000 'International Tables Vol C Tables 4.2.6.8 and 6.1.1.4'
O O 0.0106 0.0000 'International Tables Vol C Tables 4.2.6.8 and 6.1.1.4'

loop_
_geom_angle_atom_site_label_1
_geom_angle_atom_site_label_2
_geom_angle_atom_site_label_3
_geom_angle_site_symmetry_1
_geom_angle_site_symmetry_3
_geom_angle
_geom_angle_publ_flag
N2 C1 N1 . . 112.9(3) ?
N2 C1 H1 . . 123.5 ?
N1 C1 H1 . . 123.5 ?
N2 C2 C3 . . 111.0(3) ?
N2 C2 N4 . . 119.5(3) ?
C3 C2 N4 . . 129.2(3) ?
N1 C3 C2 . . 105.9(2) ?
N1 C3 N3 . . 122.7(2) ?
C2 C3 N3 . . 131.3(3) ?
N1 C4 H4A . . 109.5 ?
N1 C4 H4B . . 109.5 ?
H4A C4 H4B . . 109.5 ?
N1 C4 H4C . . 109.5 ?
H4A C4 H4C . . 109.5 ?
H4B C4 H4C . . 109.5 ?
C1 N1 C3 . . 105.7(2) ?
C1 N1 C4 . . 124.1(3) ?
C3 N1 C4 . . 130.2(2) ?
C1 N2 C2 . . 104.5(2) ?
O2 N3 O1 . . 125.1(3) ?
O2 N3 C3 . . 117.8(3) ?
O1 N3 C3 . . 117.2(3) ?
O3 N4 O4 . . 123.8(4) ?
O3 N4 C2 . . 118.8(3) ?
O4 N4 C2 . . 117.3(3) ?

loop_
_geom_bond_atom_site_label_1
_geom_bond_atom_site_label_2
_geom_bond_site_symmetry_2
_geom_bond_distance
_geom_bond_publ_flag
C1 N2 . 1.318(5) ?
C1 N1 . 1.344(4) ?
C1 H1 . 0.9300 ?
C2 N2 . 1.337(4) ?
C2 C3 . 1.365(4) ?
C2 N4 . 1.436(4) ?
C3 N1 . 1.361(4) ?
C3 N3 . 1.423(3) ?
C4 N1 . 1.470(4) ?
C4 H4A . 0.9600 ?
C4 H4B . 0.9600 ?
C4 H4C . 0.9600 ?
N3 O2 . 1.212(3) ?
N3 O1 . 1.218(4) ?
N4 O3 . 1.220(5) ?
N4 O4 . 1.222(4) ?

loop_
_geom_hbond_atom_site_label_D
_geom_hbond_atom_site_label_H
_geom_hbond_atom_site_label_A
_geom_hbond_site_symmetry_A
_geom_hbond_distance_DH
_geom_hbond_distance_HA
_geom_hbond_distance_DA
_geom_hbond_angle_DHA
C1 H1 O1 3_554 0.93 2.49 3.150(4) 127.6
C4 H4A O4 4_564 0.96 2.48 3.428(5) 169.9

loop_
_geom_torsion_atom_site_label_1
_geom_torsion_atom_site_label_2
_geom_torsion_atom_site_label_3
_geom_torsion_atom_site_label_4
_geom_torsion_site_symmetry_1
_geom_torsion_site_symmetry_2
_geom_torsion_site_symmetry_3
_geom_torsion_site_symmetry_4
_geom_torsion
_geom_torsion_publ_flag
N2 C2 C3 N1 . . . . 0.4(3) ?
N4 C2 C3 N1 . . . . -174.1(3) ?
N2 C2 C3 N3 . . . . -179.5(3) ?
N4 C2 C3 N3 . . . . 6.0(5) ?
N2 C1 N1 C3 . . . . 0.2(4) ?
N2 C1 N1 C4 . . . . 179.3(3) ?
C2 C3 N1 C1 . . . . -0.3(3) ?
N3 C3 N1 C1 . . . . 179.6(3) ?
C2 C3 N1 C4 . . . . -179.4(3) ?
N3 C3 N1 C4 . . . . 0.5(5) ?
N1 C1 N2 C2 . . . . 0.1(4) ?
C3 C2 N2 C1 . . . . -0.3(4) ?
N4 C2 N2 C1 . . . . 174.8(3) ?
N1 C3 N3 O2 . . . . -155.1(3) ?
C2 C3 N3 O2 . . . . 24.8(5) ?
N1 C3 N3 O1 . . . . 23.5(4) ?
C2 C3 N3 O1 . . . . -156.6(3) ?
N2 C2 N4 O3 . . . . -143.7(4) ?
C3 C2 N4 O3 . . . . 30.5(5) ?
N2 C2 N4 O4 . . . . 34.1(4) ?
C3 C2 N4 O4 . . . . -151.8(3) ?

loop_
_cod_related_entry_id
_cod_related_entry_database
_cod_related_entry_code
1 ChemSpider 27409
